data_4125700
loop_
_publ_author_name
'Saha, Subhankar'
'Desiraju, Gautam R.'

_publ_section_title
;
 Crystal Engineering of Hand-Twisted Helical Crystals.
;
_journal_issue 5
_journal_name_full 'Journal of the American Chemical Society'
_journal_page_first 1975
_journal_page_last 1983
_journal_paper_doi 10.1021/jacs.6b11835
_journal_volume 139
_journal_year 2017
_chemical_formula_sum 'C13 H8 Br Cl O2'
_chemical_formula_weight 311.55
_chemical_name_systematic
;
 ?
;
_space_group_IT_number 14
_symmetry_cell_setting monoclinic
_symmetry_space_group_name_Hall '-P 2ybc'
_symmetry_space_group_name_H-M 'P 1 21/c 1'
_atom_sites_solution_hydrogens geom
_atom_sites_solution_primary direct
_atom_sites_solution_secondary difmap
_audit_creation_method SHELXL-97
_cell_angle_alpha 90.00
_cell_angle_beta 98.590(5)
_cell_angle_gamma 90.00
_cell_formula_units_Z 4
_cell_length_a 24.903(11)
_cell_length_b 6.092(3)
_cell_length_c 7.799(3)
_cell_measurement_reflns_used 3839
_cell_measurement_temperature 150(2)
_cell_measurement_theta_max 33.7
_cell_measurement_theta_min 2.5
_cell_volume 1169.9(9)
_computing_cell_refinement
;
CrystalClear-SM Expert 2.0 rc14 (Rigaku, 2009)
;
_computing_data_collection
;
CrystalClear-SM Expert 2.0 rc14 (Rigaku, 2009)
;
_computing_data_reduction
;
CrystalClear-SM Expert 2.0 rc14 (Rigaku, 2009)
;
_computing_structure_refinement 'SHELXL-97 (Sheldrick, 2008)'
_computing_structure_solution 'SHELXL-97 (Sheldrick, 2008)'
_diffrn_ambient_temperature 150(2)
_diffrn_detector_area_resol_mean 13.6612
_diffrn_measured_fraction_theta_full 0.998
_diffrn_measured_fraction_theta_max 0.998
_diffrn_measurement_device
;
XtaLABmini: Fixed Chi 2 circle
;
_diffrn_measurement_device_type
;
Rigaku Mercury375R (2x2 bin mode)
;
_diffrn_measurement_method 'profile data from \w-scans'
_diffrn_radiation_monochromator graphite
_diffrn_radiation_source 'fine-focus sealed tube'
_diffrn_radiation_type MoK\a
_diffrn_radiation_wavelength 0.71073
_diffrn_reflns_av_R_equivalents 0.1106
_diffrn_reflns_av_sigmaI/netI 0.0702
_diffrn_reflns_limit_h_max 30
_diffrn_reflns_limit_h_min -30
_diffrn_reflns_limit_k_max 7
_diffrn_reflns_limit_k_min -7
_diffrn_reflns_limit_l_max 9
_diffrn_reflns_limit_l_min -9
_diffrn_reflns_number 9948
_diffrn_reflns_theta_full 26.00
_diffrn_reflns_theta_max 26.00
_diffrn_reflns_theta_min 0.83
_exptl_absorpt_coefficient_mu 3.726
_exptl_absorpt_correction_T_max 0.7070
_exptl_absorpt_correction_T_min 0.7070
_exptl_absorpt_correction_type multi-scan
_exptl_absorpt_process_details 'Jacobson, R. (1998) Private communication'
_exptl_crystal_colour Colourless
_exptl_crystal_density_diffrn 1.769
_exptl_crystal_density_method 'not measured'
_exptl_crystal_description Block
_exptl_crystal_F_000 616
_exptl_crystal_size_max 0.10
_exptl_crystal_size_mid 0.10
_exptl_crystal_size_min 0.10
_refine_diff_density_max 0.984
_refine_diff_density_min -1.318
_refine_diff_density_rms 0.166
_refine_ls_extinction_method none
_refine_ls_goodness_of_fit_ref 1.203
_refine_ls_hydrogen_treatment mixed
_refine_ls_matrix_type full
_refine_ls_number_parameters 154
_refine_ls_number_reflns 2305
_refine_ls_number_restraints 0
_refine_ls_restrained_S_all 1.203
_refine_ls_R_factor_all 0.0516
_refine_ls_R_factor_gt 0.0462
_refine_ls_shift/su_max 0.002
_refine_ls_shift/su_mean 0.000
_refine_ls_structure_factor_coef Fsqd
_refine_ls_weighting_details 'calc w=1/[\s^2^(Fo^2^)+(0.0849P)^2^+0.4308P] where P=(Fo^2^+2Fc^2^)/3'
_refine_ls_weighting_scheme calc
_refine_ls_wR_factor_gt 0.1314
_refine_ls_wR_factor_ref 0.1600
_reflns_number_gt 2160
_reflns_number_total 2305
_reflns_threshold_expression >2\s(I)
_cod_data_source_file ja6b11835_si_004.cif
_cod_data_source_block 2b_Form-II
_cod_depositor_comments
;
The following automatic conversions were performed:

'_symmetry_cell_setting' value 'Monoclinic' changed to 'monoclinic'
according to
/home/data/users/saulius/crontab/automatic-downloads/current/ACS/lib/dictionaries/cif_core.dic
dictionary named 'cif_core.dic' version 2.4.2 from 2011-04-26.

Automatic conversion script
Id: cif_fix_values 4973 2017-02-22 13:04:09Z antanas 
;
_cod_original_cell_volume 1170.0(9)
_cod_original_sg_symbol_H-M P21/c
_cod_database_code 4125700

loop_
_symmetry_equiv_pos_as_xyz
'x, y, z'
'-x, y+1/2, -z+1/2'
'-x, -y, -z'
'x, -y-1/2, z-1/2'

loop_
_atom_site_label
_atom_site_type_symbol
_atom_site_fract_x
_atom_site_fract_y
_atom_site_fract_z
_atom_site_U_iso_or_equiv
_atom_site_adp_type
_atom_site_occupancy
_atom_site_symmetry_multiplicity
_atom_site_calc_flag
_atom_site_refinement_flags
C001 C 0.26661(17) -0.3174(5) 0.1772(5) 0.0220(8) Uani 1 1 d .
C003 C 0.13182(17) -0.3066(5) 0.0300(5) 0.0257(9) Uani 1 1 d .
H003 H 0.1278 -0.1707 0.0864 0.031 Uiso 1 1 calc R
C005 C 0.31228(15) -0.1603(6) 0.2152(5) 0.0215(7) Uani 1 1 d .
C006 C 0.35466(17) 0.1881(5) 0.1737(5) 0.0245(8) Uani 1 1 d .
H006 H 0.3535 0.3306 0.1238 0.029 Uiso 1 1 calc R
C007 C 0.31009(15) 0.0490(6) 0.1427(5) 0.0234(7) Uani 1 1 d .
H007 H 0.2779 0.0968 0.0715 0.028 Uiso 1 1 calc R
C008 C 0.40088(14) 0.1146(6) 0.2790(4) 0.0218(7) Uani 1 1 d .
C009 C 0.14466(18) -0.7030(6) -0.1368(5) 0.0270(9) Uani 1 1 d .
H009 H 0.1485 -0.8381 -0.1946 0.032 Uiso 1 1 calc R
C010 C 0.18953(15) -0.5718(6) -0.0839(5) 0.0247(7) Uani 1 1 d .
H010 H 0.2245 -0.6148 -0.1060 0.030 Uiso 1 1 calc R
C011 C 0.35946(16) -0.2291(6) 0.3214(5) 0.0232(8) Uani 1 1 d .
H011 H 0.3610 -0.3716 0.3714 0.028 Uiso 1 1 calc R
C012 C 0.18254(15) -0.3761(6) 0.0019(5) 0.0240(7) Uani 1 1 d .
C013 C 0.09409(16) -0.6347(7) -0.1045(5) 0.0254(7) Uani 1 1 d .
C014 C 0.40383(15) -0.0912(6) 0.3543(5) 0.0255(8) Uani 1 1 d .
H014 H 0.4358 -0.1371 0.4274 0.031 Uiso 1 1 calc R
C015 C 0.08676(16) -0.4371(6) -0.0250(5) 0.0277(8) Uani 1 1 d .
H015 H 0.0515 -0.3909 -0.0081 0.033 Uiso 1 1 calc R
O1 O 0.22673(11) -0.2378(5) 0.0547(4) 0.0289(6) Uani 1 1 d .
O2 O 0.26456(11) -0.4946(4) 0.2430(3) 0.0292(6) Uani 1 1 d .
Cl2 Cl 0.03843(5) -0.80733(16) -0.16224(16) 0.0376(3) Uani 1 1 d .
Br1 Br 0.461494(15) 0.30836(6) 0.32284(5) 0.0305(2) Uani 1 1 d .

loop_
_atom_site_aniso_label
_atom_site_aniso_U_11
_atom_site_aniso_U_22
_atom_site_aniso_U_33
_atom_site_aniso_U_23
_atom_site_aniso_U_13
_atom_site_aniso_U_12
C001 0.022(2) 0.0224(18) 0.0223(18) -0.0029(12) 0.0063(15) 0.0010(13)
C003 0.025(2) 0.0219(18) 0.029(2) -0.0006(13) 0.0009(17) 0.0023(13)
C005 0.0214(19) 0.0210(15) 0.0229(17) -0.0023(13) 0.0059(15) 0.0018(13)
C006 0.026(2) 0.0211(18) 0.0270(19) -0.0005(13) 0.0056(16) -0.0016(13)
C007 0.0209(17) 0.0220(16) 0.0270(16) -0.0001(14) 0.0028(14) 0.0024(14)
C008 0.0198(17) 0.0216(16) 0.0251(16) -0.0028(14) 0.0068(14) -0.0023(14)
C009 0.028(2) 0.027(2) 0.0258(19) -0.0008(13) 0.0033(17) 0.0021(14)
C010 0.0189(17) 0.0279(18) 0.0277(17) 0.0034(15) 0.0048(14) 0.0010(14)
C011 0.024(2) 0.0198(16) 0.0260(18) -0.0006(14) 0.0050(16) 0.0004(14)
C012 0.0219(18) 0.0208(16) 0.0281(17) 0.0054(15) 0.0003(14) -0.0015(15)
C013 0.0229(18) 0.0257(16) 0.0264(17) 0.0001(15) 0.0002(15) -0.0054(15)
C014 0.0191(17) 0.0302(19) 0.0264(17) 0.0000(15) 0.0006(14) 0.0024(15)
C015 0.0219(18) 0.0312(19) 0.0302(18) -0.0010(15) 0.0045(15) 0.0034(15)
O1 0.0219(15) 0.0222(12) 0.0403(16) 0.0061(12) -0.0032(12) -0.0054(11)
O2 0.0332(15) 0.0222(13) 0.0312(13) 0.0036(11) 0.0015(11) -0.0034(11)
Cl2 0.0259(6) 0.0387(6) 0.0475(7) -0.0116(4) 0.0034(5) -0.0095(4)
Br1 0.0234(3) 0.0283(3) 0.0396(3) -0.00162(13) 0.0038(2) -0.00576(12)

loop_
_atom_type_symbol
_atom_type_description
_atom_type_scat_dispersion_real
_atom_type_scat_dispersion_imag
_atom_type_scat_source
C C 0.0033 0.0016 'International Tables Vol C Tables 4.2.6.8 and 6.1.1.4'
H H 0.0000 0.0000 'International Tables Vol C Tables 4.2.6.8 and 6.1.1.4'
O O 0.0106 0.0060 'International Tables Vol C Tables 4.2.6.8 and 6.1.1.4'
Cl Cl 0.1484 0.1585 'International Tables Vol C Tables 4.2.6.8 and 6.1.1.4'
Br Br -0.2901 2.4595 'International Tables Vol C Tables 4.2.6.8 and 6.1.1.4'

loop_
_geom_angle_atom_site_label_1
_geom_angle_atom_site_label_2
_geom_angle_atom_site_label_3
_geom_angle
O2 C001 O1 123.2(4)
O2 C001 C005 125.2(4)
O1 C001 C005 111.6(3)
C012 C003 C015 119.4(3)
C012 C003 H003 120.3
C015 C003 H003 120.3
C007 C005 C011 119.6(3)
C007 C005 C001 121.9(3)
C011 C005 C001 118.5(3)
C008 C006 C007 118.6(3)
C008 C006 H006 120.7
C007 C006 H006 120.7
C006 C007 C005 120.4(3)
C006 C007 H007 119.8
C005 C007 H007 119.8
C014 C008 C006 122.1(3)
C014 C008 Br1 119.7(3)
C006 C008 Br1 118.2(3)
C013 C009 C010 119.1(3)
C013 C009 H009 120.4
C010 C009 H009 120.4
C009 C010 C012 119.0(3)
C009 C010 H010 120.5
C012 C010 H010 120.5
C014 C011 C005 120.4(3)
C014 C011 H011 119.8
C005 C011 H011 119.8
C003 C012 C010 121.5(3)
C003 C012 O1 117.8(3)
C010 C012 O1 120.6(3)
C015 C013 C009 122.0(4)
C015 C013 Cl2 119.3(3)
C009 C013 Cl2 118.7(3)
C011 C014 C008 118.9(3)
C011 C014 H014 120.6
C008 C014 H014 120.6
C013 C015 C003 118.9(4)
C013 C015 H015 120.6
C003 C015 H015 120.6
C001 O1 C012 116.8(3)

loop_
_geom_bond_atom_site_label_1
_geom_bond_atom_site_label_2
_geom_bond_distance
C001 O2 1.199(4)
C001 O1 1.360(5)
C001 C005 1.482(5)
C003 C012 1.380(6)
C003 C015 1.390(5)
C003 H003 0.9500
C005 C007 1.392(5)
C005 C011 1.397(5)
C006 C008 1.385(5)
C006 C007 1.389(5)
C006 H006 0.9500
C007 H007 0.9500
C008 C014 1.382(5)
C008 Br1 1.906(4)
C009 C013 1.385(6)
C009 C010 1.386(5)
C009 H009 0.9500
C010 C012 1.391(5)
C010 H010 0.9500
C011 C014 1.381(5)
C011 H011 0.9500
C012 O1 1.399(5)
C013 C015 1.379(6)
C013 Cl2 1.745(4)
C014 H014 0.9500
C015 H015 0.9500

loop_
_geom_torsion_atom_site_label_1
_geom_torsion_atom_site_label_2
_geom_torsion_atom_site_label_3
_geom_torsion_atom_site_label_4
_geom_torsion
O2 C001 C005 C007 -175.4(4)
O1 C001 C005 C007 5.6(5)
O2 C001 C005 C011 7.2(6)
O1 C001 C005 C011 -171.8(3)
C008 C006 C007 C005 -0.5(5)
C011 C005 C007 C006 0.8(5)
C001 C005 C007 C006 -176.6(3)
C007 C006 C008 C014 -0.3(6)
C007 C006 C008 Br1 -179.3(3)
C013 C009 C010 C012 0.7(5)
C007 C005 C011 C014 -0.2(5)
C001 C005 C011 C014 177.3(3)
C015 C003 C012 C010 1.5(6)
C015 C003 C012 O1 178.3(3)
C009 C010 C012 C003 -2.3(5)
C009 C010 C012 O1 -179.0(3)
C010 C009 C013 C015 1.7(6)
C010 C009 C013 Cl2 -176.9(3)
C005 C011 C014 C008 -0.6(5)
C006 C008 C014 C011 0.9(5)
Br1 C008 C014 C011 179.8(3)
C009 C013 C015 C003 -2.5(6)
Cl2 C013 C015 C003 176.2(3)
C012 C003 C015 C013 0.8(6)
O2 C001 O1 C012 -2.0(5)
C005 C001 O1 C012 177.0(3)
C003 C012 O1 C001 118.5(4)
C010 C012 O1 C001 -64.7(4)
